data_9004511
loop_
_publ_author_name
'Guggenheim, S.'
'Zhan, W.'

_publ_section_title
;
 Effect of temperature on the structures of lizardite-1T and lizardite-2H1
 Sample: T = 20 C
;
_journal_name_full 'The Canadian Mineralogist'
_journal_page_first 1587
_journal_page_last 1594
_journal_volume 36
_journal_year 1998
_chemical_formula_sum 'H4 Mg3 O9 Si2'
_chemical_name_mineral Lizardite-2H1
_space_group_IT_number 185
_symmetry_space_group_name_Hall 'P 6c -2'
_symmetry_space_group_name_H-M 'P 63 c m'
_cell_angle_alpha 90
_cell_angle_beta 90
_cell_angle_gamma 120
_cell_length_a 5.317
_cell_length_b 5.317
_cell_length_c 14.551
_cell_formula_units_Z 2
_cell_volume 356.252
_database_code_amcsd 0005586
_diffrn_ambient_temperature 293.15
_exptl_crystal_density_diffrn 2.583
_cod_original_formula_sum 'Mg3 Si2 H4 O9'
_cod_database_code 9004511

loop_
_space_group_symop_operation_xyz
x,y,z
-x,-x+y,z
x-y,x,1/2+z
-y,-x,1/2+z
-y,x-y,z
x-y,-y,z
-x,-y,1/2+z
x,x-y,1/2+z
-x+y,-x,z
y,x,z
y,-x+y,1/2+z
-x+y,y,1/2+z

loop_
_atom_site_aniso_label
_atom_site_aniso_U_11
_atom_site_aniso_U_22
_atom_site_aniso_U_33
_atom_site_aniso_U_12
_atom_site_aniso_U_13
_atom_site_aniso_U_23
Mg 0.01100 0.00900 0.01900 0.00450 -0.00100 0.00000
Si 0.00870 0.00870 0.01100 0.00435 0.00000 0.00000
O1 0.01000 0.01000 0.02400 0.00500 0.00000 0.00000
O2 0.02000 0.02000 0.02800 0.01000 -0.01300 0.00000
O3 0.01900 0.02400 0.00800 0.01200 -0.00300 0.00000
O4 0.01600 0.01600 0.01300 0.00800 0.00000 0.00000

loop_
_atom_site_label
_atom_site_fract_x
_atom_site_fract_y
_atom_site_fract_z
Mg 0.33270 0.00000 0.22250
Si 0.33333 0.66667 0.03140
H1 0.62200 0.00000 0.35400
H2 0.00000 0.00000 0.07500
O1 0.33333 0.66667 0.14060
O2 0.49100 0.00000 -0.00700
O3 0.66667 0.00000 0.28960
O4 0.00000 0.00000 0.14700

loop_
_cod_related_entry_id
_cod_related_entry_database
_cod_related_entry_code
1 AMCSD 0005586
